data_3000471
loop_
_publ_author_name
'Deka, Poonam'
'Jaiswal, Shilpi'
'Sarma, Parishmita'
'Bora, Debajit'
'Nakane, Takanori'
'Kawamoto, Akihiro'
'Kurisu, Genji'
'Mahanta, Sanjeev Pran'
'Patra, Abhijit'
'Ichiyanagi, Kouhei'
'Sasaki, Toshiyuki'
'Thakuria, Ranjit'

_publ_section_title
;
 Analysis of Solid-State Emission of the p-Bis(2,2-dicyanovinyl)benzene
 Analogue through Combined X-ray, Synchrotron, and Microcrystal Electron
 Diffraction
;
_journal_name_full 'Crystal Growth & Design'
_journal_page_first 7222
_journal_page_last 7234
_journal_paper_doi 10.1021/acs.cgd.4c00856
_journal_volume 24
_journal_year 2024
_chemical_formula_moiety 'C14 H10 O2'
_chemical_formula_sum 'C14 H10 O2'
_chemical_formula_weight 210.23
_space_group_crystal_system orthorhombic
_space_group_IT_number 43
_space_group_name_Hall 'F 2 -2d'
_space_group_name_H-M_alt 'F d d 2'
_atom_sites_solution_hydrogens geom
_atom_sites_solution_primary dual
_audit_creation_date 2023-05-31
_audit_creation_method
;
Olex2 1.5
(compiled 2022.04.07 svn.rca3783a0 for OlexSys, GUI svn.r6498)
;
_cell_angle_alpha 90
_cell_angle_beta 90
_cell_angle_gamma 90
_cell_formula_units_Z 8
_cell_length_a 15.213
_cell_length_b 37.104
_cell_length_c 3.805
_cell_measurement_reflns_used 665
_cell_measurement_temperature 79
_cell_measurement_theta_max 0.8516496039453811
_cell_measurement_theta_min 0.18251886102793313
_cell_volume 2147.782
_computing_cell_refinement 'dials.two_theta_refine (Waterman et al., 2016)'
_computing_data_collection 'Verlox (Thermo Fisher Scientific) and SerialEM (Mastronarde, 2005)'
_computing_data_reduction 'dials.scale (Beilsten-Edmands et al., 2020)'
_computing_molecular_graphics 'Olex2 1.5 (Dolomanov et al., 2009)'
_computing_publication_material 'Olex2 1.5 (Dolomanov et al., 2009)'
_computing_structure_refinement 'SHELXL 2018/3 (Sheldrick, 2015)'
_computing_structure_solution 'SHELXT 2018/2 (Sheldrick, 2018)'
_diffrn_ambient_temperature 79
_diffrn_measured_fraction_theta_full 0.984
_diffrn_measured_fraction_theta_max 0.984
_diffrn_measurement_device_type
;
Talos Arctica G2
;
_diffrn_radiation_type electrons
_diffrn_radiation_wavelength 0.02508
_diffrn_reflns_av_R_equivalents 0.2659
_diffrn_reflns_av_unetI/netI 0.2235
_diffrn_reflns_Laue_measured_fraction_full 0.984
_diffrn_reflns_Laue_measured_fraction_max 0.984
_diffrn_reflns_limit_h_max 16
_diffrn_reflns_limit_h_min -16
_diffrn_reflns_limit_k_max 38
_diffrn_reflns_limit_k_min -38
_diffrn_reflns_limit_l_max 4
_diffrn_reflns_limit_l_min -4
_diffrn_reflns_number 3308
_diffrn_reflns_point_group_measured_fraction_full 0.972
_diffrn_reflns_point_group_measured_fraction_max 0.972
_diffrn_reflns_theta_full 0.756
_diffrn_reflns_theta_max 0.756
_diffrn_reflns_theta_min 0.150
_exptl_absorpt_coefficient_mu 0.000
_exptl_crystal_density_diffrn 1.300
_exptl_crystal_description plate
_exptl_crystal_F_000 347
_refine_diff_density_max 0.140
_refine_diff_density_min -0.150
_refine_diff_density_rms 0.044
_refine_ls_abs_structure_details
;
 All f" are zero, so absolute structure could not be determined
;
_refine_ls_extinction_coef 95636(76)
_refine_ls_extinction_expression Fc^*^=kFc[1+0.001xFc^2^\l^3^/sin(2\q)]^-1/4^
_refine_ls_extinction_method 'SHELXL-2018/3 (Sheldrick 2018)'
_refine_ls_goodness_of_fit_ref 1.261
_refine_ls_hydrogen_treatment constr
_refine_ls_matrix_type full
_refine_ls_number_parameters 74
_refine_ls_number_reflns 622
_refine_ls_number_restraints 52
_refine_ls_restrained_S_all 1.206
_refine_ls_R_factor_all 0.1519
_refine_ls_R_factor_gt 0.1339
_refine_ls_shift/su_max 0.002
_refine_ls_shift/su_mean 0.000
_refine_ls_structure_factor_coef Fsqd
_refine_ls_weighting_details 'w=1/[\s^2^(Fo^2^)+(0.2000P)^2^] where P=(Fo^2^+2Fc^2^)/3'
_refine_ls_weighting_scheme calc
_refine_ls_wR_factor_gt 0.3188
_refine_ls_wR_factor_ref 0.3280
_reflns_Friedel_coverage 0.663
_reflns_Friedel_fraction_full 0.954
_reflns_Friedel_fraction_max 0.954
_reflns_number_gt 484
_reflns_number_total 622
_reflns_threshold_expression 'I > 2\s(I)'
_cod_data_source_file BP2-Start.cif
_cod_data_source_block bp2-start
_cod_depositor_comments 'Releasing structure 3000471 into public domain as published material.'
_cod_original_cell_volume 2147.9
_cod_database_code 3000471
_shelx_shelxl_version_number 2018/3
_shelx_space_group_comment
;
The symmetry employed for this shelxl refinement is uniquely defined
by the following loop, which should always be used as a source of
symmetry information in preference to the above space-group names.
They are only intended as comments.
;
_olex2_refinement_description
;
1. Fixed Uiso
 At 1.2 times of:
  All C(H) groups
2. Rigid body (RIGU) restrains
 All non-hydrogen atoms
 with sigma for 1-2 distances of 0.05 and sigma for 1-3 distances of 0.05
3.a Aromatic/amide H refined with riding coordinates:
 C9(H9), C002(H002), C003(H003), C005(H005), C007(H007)
;
_olex2_submission_special_instructions 'No special instructions were received'

loop_
_space_group_symop_operation_xyz
'x, y, z'
'-x, -y, z'
'x+1/4, -y+1/4, z+1/4'
'-x+1/4, y+1/4, z+1/4'
'x, y+1/2, z+1/2'
'-x, -y+1/2, z+1/2'
'x+1/4, -y+3/4, z+3/4'
'-x+1/4, y+3/4, z+3/4'
'x+1/2, y, z+1/2'
'-x+1/2, -y, z+1/2'
'x+3/4, -y+1/4, z+3/4'
'-x+3/4, y+1/4, z+3/4'
'x+1/2, y+1/2, z'
'-x+1/2, -y+1/2, z'
'x+3/4, -y+3/4, z+1/4'
'-x+3/4, y+3/4, z+1/4'

loop_
_atom_site_label
_atom_site_type_symbol
_atom_site_fract_x
_atom_site_fract_y
_atom_site_fract_z
_atom_site_U_iso_or_equiv
_atom_site_adp_type
_atom_site_occupancy
_atom_site_site_symmetry_order
_atom_site_calc_flag
_atom_site_refinement_flags_posn
_atom_site_refinement_flags_adp
_atom_site_refinement_flags_occupancy
_atom_site_disorder_assembly
_atom_site_disorder_group
C9 C 0.3701(8) 0.7426(5) 0.376(4) 0.060(5) Uani 1 1 d . . . . .
H9 H 0.381566 0.764937 0.275357 0.072 Uiso 1 1 calc R U . . .
C002 C 0.2656(9) 0.6998(5) 0.608(5) 0.061(5) Uani 1 1 d . . . . .
H002 H 0.209385 0.693409 0.681143 0.073 Uiso 1 1 calc R U . . .
C003 C 0.3322(9) 0.6742(5) 0.601(5) 0.065(5) Uani 1 1 d . . . . .
H003 H 0.317556 0.651108 0.674504 0.078 Uiso 1 1 calc R U . . .
O1 O 0.5589(11) 0.6563(6) 0.386(6) 0.094(6) Uani 1 1 d . . . . .
C005 C 0.4355(11) 0.7198(7) 0.385(4) 0.072(6) Uani 1 1 d . . . . .
H005 H 0.492076 0.727194 0.326403 0.086 Uiso 1 1 calc R U . . .
C006 C 0.2850(8) 0.7371(5) 0.499(3) 0.050(4) Uani 1 1 d . . . . .
C007 C 0.4855(11) 0.6557(6) 0.471(6) 0.087(7) Uani 1 1 d . . . . .
H007 H 0.468490 0.632708 0.539011 0.104 Uiso 1 1 calc R U . . .
C008 C 0.4167(9) 0.6796(6) 0.498(4) 0.070(6) Uani 1 1 d . . . . .

loop_
_atom_site_aniso_label
_atom_site_aniso_U_11
_atom_site_aniso_U_22
_atom_site_aniso_U_33
_atom_site_aniso_U_23
_atom_site_aniso_U_13
_atom_site_aniso_U_12
C9 0.064(9) 0.062(12) 0.054(10) -0.022(8) -0.011(7) -0.002(8)
C002 0.053(7) 0.052(11) 0.078(13) -0.013(8) 0.012(7) -0.007(7)
C003 0.060(8) 0.057(11) 0.077(12) 0.021(9) 0.010(8) -0.006(7)
O1 0.080(9) 0.101(15) 0.101(16) -0.004(12) 0.001(9) 0.002(9)
C005 0.086(10) 0.108(17) 0.022(7) 0.016(9) 0.025(7) 0.004(11)
C006 0.068(9) 0.049(11) 0.034(9) -0.003(6) 0.006(6) -0.005(6)
C007 0.059(10) 0.094(17) 0.107(16) 0.003(14) 0.006(10) -0.020(10)
C008 0.053(8) 0.110(17) 0.045(10) -0.012(10) -0.003(6) 0.000(9)

loop_
_atom_type_symbol
_atom_type_description
_atom_type_scat_dispersion_real
_atom_type_scat_dispersion_imag
_atom_type_scat_source
C C 0.0000 0.0000 'International Tables Vol C Tables 4.2.6.8 and 6.1.1.4'
H H 0.0000 0.0000 'International Tables Vol C Tables 4.2.6.8 and 6.1.1.4'
O O 0.0000 0.0000 'International Tables Vol C Tables 4.2.6.8 and 6.1.1.4'

loop_
_geom_angle_atom_site_label_1
_geom_angle_atom_site_label_2
_geom_angle_atom_site_label_3
_geom_angle
_geom_angle_site_symmetry_1
_geom_angle_site_symmetry_3
C005 C9 H9 116.4 . .
C005 C9 C006 127(2) . .
C006 C9 H9 116.4 . .
C003 C002 H002 120.4 . .
C003 C002 C006 119.3(12) . .
C006 C002 H002 120.4 . .
C002 C003 H003 116.7 . .
C008 C003 C002 126.7(18) . .
C008 C003 H003 116.7 . .
C9 C005 H005 120.6 . .
C9 C005 C008 118.7(15) . .
C008 C005 H005 120.6 . .
C9 C006 C002 114.7(14) . .
C9 C006 C006 126.4(19) . 14_565
C006 C006 C002 118.6(13) 14_565 .
O1 C007 H007 111.0 . .
O1 C007 C008 138(2) . .
C008 C007 H007 111.0 . .
C003 C008 C005 112.8(15) . .
C003 C008 C007 130(2) . .
C007 C008 C005 116.8(15) . .

loop_
_geom_bond_atom_site_label_1
_geom_bond_atom_site_label_2
_geom_bond_distance
_geom_bond_site_symmetry_2
C9 H9 0.9300 .
C9 C005 1.31(3) .
C9 C006 1.39(2) .
C002 H002 0.9300 .
C002 C003 1.39(2) .
C002 C006 1.48(3) .
C003 H003 0.9300 .
C003 C008 1.36(2) .
O1 C007 1.16(2) .
C005 H005 0.9300 .
C005 C008 1.58(3) .
C006 C006 1.43(3) 14_565
C007 H007 0.9300 .
C007 C008 1.37(3) .

loop_
_geom_torsion_atom_site_label_1
_geom_torsion_atom_site_label_2
_geom_torsion_atom_site_label_3
_geom_torsion_atom_site_label_4
_geom_torsion
_geom_torsion_site_symmetry_1
_geom_torsion_site_symmetry_2
_geom_torsion_site_symmetry_3
_geom_torsion_site_symmetry_4
C9 C005 C008 C003 -5(2) . . . .
C9 C005 C008 C007 173.7(17) . . . .
C002 C003 C008 C005 1(3) . . . .
C002 C003 C008 C007 -177(2) . . . .
C003 C002 C006 C9 4(2) . . . .
C003 C002 C006 C006 178.4(13) . . . 14_565
O1 C007 C008 C003 179(3) . . . .
O1 C007 C008 C005 1(4) . . . .
C005 C9 C006 C002 -9(2) . . . .
C005 C9 C006 C006 177.3(14) . . . 14_565
C006 C9 C005 C008 9(3) . . . .
C006 C002 C003 C008 -1(3) . . . .
